data_4120242
loop_
_publ_author_name
'Michael T. Mock'
'Shentan Chen'
'Molly O'Hagan'
'Roger Rousseau'
'William G. Dougherty'
'W. Scott Kassel'
'R. Morris Bullock'

_publ_contact_author_address
;Center for Molecular Electrocatalysis
Pacific Northwest National Laboratory
P.O. Box 999, K2-57
Richland, Washington 99352
;
_publ_contact_author_email michael.mock@pnnl.gov
_publ_contact_author_name 'Michael T. Mock'
_publ_section_title
;
 Dinitrogen Reduction by a Chromium(0) Complex Supported by a 16-Membered
 Phosphorus Macrocycle
;
_journal_name_full 'Journal of the American Chemical Society'
_journal_page_first 11493
_journal_page_last 11496
_journal_paper_doi 10.1021/ja405668u
_journal_volume 135
_journal_year 2013
_chemical_formula_sum 'C121 H130 Cl4 Cr2 N8 O0.25 P8'
_chemical_formula_weight 2193.89
_chemical_name_systematic
; 
 ? 
;
_space_group_IT_number 2
_symmetry_cell_setting triclinic
_symmetry_space_group_name_Hall '-P 1'
_symmetry_space_group_name_H-M 'P -1'
_atom_sites_solution_hydrogens geom
_atom_sites_solution_primary direct
_atom_sites_solution_secondary difmap
_audit_creation_method SHELXL-97
_cell_angle_alpha 79.576(2)
_cell_angle_beta 87.430(2)
_cell_angle_gamma 86.743(2)
_cell_formula_units_Z 2
_cell_length_a 13.5892(4)
_cell_length_b 18.8021(6)
_cell_length_c 22.1635(7)
_cell_measurement_reflns_used 9636
_cell_measurement_temperature 100(2)
_cell_measurement_theta_max 33.32
_cell_measurement_theta_min 2.24
_cell_volume 5557.0(3)
_computing_cell_refinement 'Bruker SAINT'
_computing_data_collection 'Bruker APEX2'
_computing_data_reduction 'Bruker SAINT'
_computing_molecular_graphics 'Bruker SHELXTL'
_computing_publication_material 'Bruker SHELXTL'
_computing_structure_refinement 'SHELXL-97 (Sheldrick, 2008)'
_computing_structure_solution 'SHELXS-97 (Sheldrick, 2008)'
_diffrn_ambient_temperature 100(2)
_diffrn_measured_fraction_theta_full 0.999
_diffrn_measured_fraction_theta_max 0.980
_diffrn_measurement_device_type 'Bruker APEX-II CCD'
_diffrn_measurement_method '\f and \w scans'
_diffrn_radiation_monochromator graphite
_diffrn_radiation_source 'fine-focus sealed tube'
_diffrn_radiation_type MoK\a
_diffrn_radiation_wavelength 0.71073
_diffrn_reflns_av_R_equivalents 0.0355
_diffrn_reflns_av_sigmaI/netI 0.0618
_diffrn_reflns_limit_h_max 19
_diffrn_reflns_limit_h_min -20
_diffrn_reflns_limit_k_max 29
_diffrn_reflns_limit_k_min -29
_diffrn_reflns_limit_l_max 34
_diffrn_reflns_limit_l_min -34
_diffrn_reflns_number 113892
_diffrn_reflns_theta_full 25.00
_diffrn_reflns_theta_max 33.60
_diffrn_reflns_theta_min 1.50
_exptl_absorpt_coefficient_mu 0.460
_exptl_absorpt_correction_T_max 0.9258
_exptl_absorpt_correction_T_min 0.9136
_exptl_absorpt_correction_type multi-scan
_exptl_absorpt_process_details SADABS
_exptl_crystal_colour yellow
_exptl_crystal_density_diffrn 1.311
_exptl_crystal_description block
_exptl_crystal_F_000 2300
_exptl_crystal_size_max 0.20
_exptl_crystal_size_mid 0.20
_exptl_crystal_size_min 0.17
_refine_diff_density_max 1.541
_refine_diff_density_min -1.583
_refine_diff_density_rms 0.081
_refine_ls_extinction_method none
_refine_ls_goodness_of_fit_ref 1.006
_refine_ls_hydrogen_treatment constr
_refine_ls_matrix_type full
_refine_ls_number_parameters 1337
_refine_ls_number_reflns 43070
_refine_ls_number_restraints 0
_refine_ls_restrained_S_all 1.006
_refine_ls_R_factor_all 0.0979
_refine_ls_R_factor_gt 0.0513
_refine_ls_shift/su_max 0.001
_refine_ls_shift/su_mean 0.000
_refine_ls_structure_factor_coef Fsqd
_refine_ls_weighting_details 'calc w=1/[\s^2^(Fo^2^)+(0.0509P)^2^+3.9024P] where P=(Fo^2^+2Fc^2^)/3'
_refine_ls_weighting_scheme calc
_refine_ls_wR_factor_gt 0.1136
_refine_ls_wR_factor_ref 0.1377
_reflns_number_gt 27117
_reflns_number_total 43070
_reflns_threshold_expression >2sigma(I)
_cod_data_source_file ja405668u_si_001_3.cif
_cod_data_source_block pnl083_all_syn_CrCl2PPh4NBn4
_cod_database_code 4120242

loop_
_symmetry_equiv_pos_as_xyz
'x, y, z'
'-x, -y, -z'

loop_
_atom_site_label
_atom_site_type_symbol
_atom_site_fract_x
_atom_site_fract_y
_atom_site_fract_z
_atom_site_U_iso_or_equiv
_atom_site_adp_type
_atom_site_occupancy
_atom_site_symmetry_multiplicity
_atom_site_calc_flag
_atom_site_refinement_flags
_atom_site_disorder_assembly
_atom_site_disorder_group
Cr1 Cr 0.83819(2) 0.338215(15) 0.436582(12) 0.01583(5) Uani 1 1 d . . .
Cr2 Cr 0.17196(2) 0.17129(2) 0.033865(13) 0.02719(8) Uani 1 1 d . A .
Cl1 Cl 0.84358(3) 0.26797(2) 0.363320(19) 0.01970(8) Uani 1 1 d . . .
Cl2 Cl 0.82621(3) 0.41020(2) 0.51416(2) 0.02214(9) Uani 1 1 d . . .
Cl3 Cl 0.15407(4) 0.27346(3) 0.07606(2) 0.03643(13) Uani 1 1 d . . .
Cl4 Cl 0.18866(4) 0.06445(3) -0.00979(2) 0.03126(11) Uani 1 1 d . . .
N1 N 0.55381(11) 0.37869(8) 0.43663(8) 0.0228(3) Uani 1 1 d . . .
N2 N 0.79791(11) 0.19264(9) 0.58498(7) 0.0222(3) Uani 1 1 d . . .
N3 N 1.11350(11) 0.33581(8) 0.47670(7) 0.0203(3) Uani 1 1 d . . .
N4 N 0.86757(11) 0.53355(8) 0.34172(7) 0.0209(3) Uani 1 1 d . . .
N5 N 0.23453(14) 0.24379(12) -0.14187(8) 0.0370(5) Uani 1 1 d . . .
N6 N 0.45308(14) 0.12217(14) 0.05396(8) 0.0468(6) Uani 1 1 d . . .
N7 N 0.11966(12) 0.02073(9) 0.17635(7) 0.0233(3) Uani 1 1 d . . .
N8 N -0.10134(12) 0.15872(10) -0.01275(7) 0.0256(3) Uani 1 1 d . . .
P1 P 0.73229(3) 0.42595(2) 0.38072(2) 0.01789(9) Uani 1 1 d . . .
P2 P 0.70295(3) 0.27896(2) 0.48634(2) 0.01776(9) Uani 1 1 d . . .
P3 P 0.94375(3) 0.26008(2) 0.50244(2) 0.01774(9) Uani 1 1 d . . .
P4 P 0.97252(3) 0.40772(2) 0.39694(2) 0.01777(9) Uani 1 1 d . . .
P5 P 0.07891(4) 0.22137(3) -0.05148(2) 0.03029(12) Uani 1 1 d . . .
P6 P 0.31562(5) 0.20463(4) -0.02370(2) 0.04114(17) Uani 1 1 d . . .
P7 P 0.26751(4) 0.10587(3) 0.11294(2) 0.02720(11) Uani 1 1 d . . .
P8 P 0.02903(4) 0.12176(3) 0.08336(2) 0.02114(9) Uani 1 1 d . . .
C1 C 0.72063(18) 0.46778(12) 0.25191(10) 0.0336(5) Uani 1 1 d . . .
H1A H 0.7549 0.5093 0.2558 0.040 Uiso 1 1 calc R . .
C2 C 0.6928(2) 0.45843(15) 0.19446(11) 0.0458(6) Uani 1 1 d . . .
H2A H 0.7082 0.4936 0.1593 0.055 Uiso 1 1 calc R . .
C3 C 0.6431(2) 0.39855(15) 0.18801(11) 0.0443(6) Uani 1 1 d . . .
H3A H 0.6229 0.3930 0.1487 0.053 Uiso 1 1 calc R . .
C4 C 0.62292(16) 0.34664(13) 0.23903(11) 0.0361(5) Uani 1 1 d . . .
H4A H 0.5892 0.3051 0.2346 0.043 Uiso 1 1 calc R . .
C5 C 0.65148(14) 0.35476(11) 0.29671(10) 0.0269(4) Uani 1 1 d . . .
H5A H 0.6389 0.3181 0.3313 0.032 Uiso 1 1 calc R . .
C6 C 0.69860(14) 0.41659(10) 0.30389(9) 0.0228(4) Uani 1 1 d . . .
C7 C 0.61122(13) 0.44347(10) 0.41843(9) 0.0228(4) Uani 1 1 d . . .
H7A H 0.6221 0.4643 0.4554 0.027 Uiso 1 1 calc R . .
H7B H 0.5722 0.4799 0.3900 0.027 Uiso 1 1 calc R . .
C8 C 0.44894(14) 0.39984(12) 0.44551(10) 0.0299(4) Uani 1 1 d . . .
H8A H 0.4428 0.4311 0.4771 0.036 Uiso 1 1 calc R . .
H8B H 0.4127 0.3557 0.4614 0.036 Uiso 1 1 calc R . .
C9 C 0.42128(17) 0.41857(15) 0.33169(12) 0.0422(6) Uani 1 1 d . . .
H9A H 0.4661 0.3785 0.3290 0.051 Uiso 1 1 calc R . .
C10 C 0.3771(2) 0.45552(19) 0.27912(14) 0.0577(8) Uani 1 1 d . . .
H10A H 0.3941 0.4424 0.2404 0.069 Uiso 1 1 calc R . .
C11 C 0.3079(2) 0.51175(18) 0.28322(14) 0.0582(8) Uani 1 1 d . . .
H11A H 0.2763 0.5365 0.2475 0.070 Uiso 1 1 calc R . .
C12 C 0.28510(18) 0.53169(14) 0.33917(13) 0.0444(6) Uani 1 1 d . . .
H12A H 0.2367 0.5695 0.3422 0.053 Uiso 1 1 calc R . .
C13 C 0.33260(15) 0.49676(11) 0.39109(11) 0.0334(5) Uani 1 1 d . . .
H13A H 0.3183 0.5122 0.4292 0.040 Uiso 1 1 calc R . .
C14 C 0.40091(14) 0.43941(11) 0.38834(10) 0.0297(4) Uani 1 1 d . . .
C15 C 0.58753(14) 0.33387(10) 0.49407(9) 0.0239(4) Uani 1 1 d . . .
H15A H 0.5349 0.3010 0.5113 0.029 Uiso 1 1 calc R . .
H15B H 0.5972 0.3660 0.5239 0.029 Uiso 1 1 calc R . .
C16 C 0.57716(15) 0.20166(11) 0.42624(10) 0.0291(4) Uani 1 1 d . . .
H16A H 0.5326 0.2429 0.4225 0.035 Uiso 1 1 calc R . .
C17 C 0.55520(17) 0.14226(12) 0.40083(11) 0.0365(5) Uani 1 1 d . . .
H17A H 0.4961 0.1434 0.3792 0.044 Uiso 1 1 calc R . .
C18 C 0.61877(17) 0.08152(12) 0.40681(10) 0.0318(4) Uani 1 1 d . . .
H18A H 0.6033 0.0409 0.3896 0.038 Uiso 1 1 calc R . .
C19 C 0.70498(16) 0.08019(11) 0.43795(10) 0.0292(4) Uani 1 1 d . . .
H19A H 0.7482 0.0382 0.4429 0.035 Uiso 1 1 calc R . .
C20 C 0.72853(14) 0.13964(10) 0.46190(9) 0.0236(4) Uani 1 1 d . . .
H20A H 0.7891 0.1389 0.4819 0.028 Uiso 1 1 calc R . .
C21 C 0.66433(13) 0.20080(10) 0.45710(8) 0.0205(3) Uani 1 1 d . . .
C22 C 0.71396(14) 0.24424(10) 0.56942(8) 0.0224(4) Uani 1 1 d . . .
H22A H 0.7200 0.2858 0.5906 0.027 Uiso 1 1 calc R . .
H22B H 0.6525 0.2204 0.5853 0.027 Uiso 1 1 calc R . .
C23 C 0.78454(16) 0.15506(13) 0.64901(9) 0.0317(5) Uani 1 1 d . . .
H23A H 0.7805 0.1915 0.6762 0.038 Uiso 1 1 calc R . .
H23B H 0.8434 0.1226 0.6600 0.038 Uiso 1 1 calc R . .
C24 C 0.66881(16) 0.06658(11) 0.62091(10) 0.0308(4) Uani 1 1 d . . .
H24A H 0.7077 0.0650 0.5844 0.037 Uiso 1 1 calc R . .
C25 C 0.58733(18) 0.02472(12) 0.63390(12) 0.0397(5) Uani 1 1 d . . .
H25A H 0.5699 -0.0048 0.6059 0.048 Uiso 1 1 calc R . .
C26 C 0.53126(18) 0.02560(14) 0.68727(12) 0.0445(6) Uani 1 1 d . . .
H26A H 0.4762 -0.0040 0.6963 0.053 Uiso 1 1 calc R . .
C27 C 0.55499(17) 0.06910(15) 0.72719(11) 0.0439(6) Uani 1 1 d . . .
H27A H 0.5162 0.0698 0.7638 0.053 Uiso 1 1 calc R . .
C28 C 0.63614(17) 0.11250(13) 0.71422(10) 0.0352(5) Uani 1 1 d . . .
H28A H 0.6518 0.1431 0.7418 0.042 Uiso 1 1 calc R . .
C29 C 0.69397(14) 0.11091(11) 0.66102(9) 0.0276(4) Uani 1 1 d . . .
C30 C 0.89208(14) 0.22861(11) 0.58070(8) 0.0241(4) Uani 1 1 d . . .
H30A H 0.9414 0.1946 0.6036 0.029 Uiso 1 1 calc R . .
H30B H 0.8828 0.2709 0.6017 0.029 Uiso 1 1 calc R . .
C31 C 1.02474(16) 0.11549(11) 0.51644(11) 0.0317(4) Uani 1 1 d . . .
H31A H 1.0001 0.1087 0.5578 0.038 Uiso 1 1 calc R . .
C32 C 1.07915(18) 0.05973(12) 0.49507(13) 0.0419(6) Uani 1 1 d . . .
H32A H 1.0925 0.0153 0.5221 0.050 Uiso 1 1 calc R . .
C33 C 1.11372(18) 0.06843(13) 0.43513(14) 0.0445(6) Uani 1 1 d . . .
H33A H 1.1495 0.0296 0.4206 0.053 Uiso 1 1 calc R . .
C34 C 1.09650(17) 0.13384(13) 0.39580(12) 0.0368(5) Uani 1 1 d . . .
H34A H 1.1211 0.1400 0.3545 0.044 Uiso 1 1 calc R . .
C35 C 1.04329(14) 0.19027(11) 0.41686(10) 0.0270(4) Uani 1 1 d . . .
H35A H 1.0320 0.2351 0.3899 0.032 Uiso 1 1 calc R . .
C36 C 1.00626(13) 0.18145(10) 0.47740(9) 0.0222(4) Uani 1 1 d . . .
C37 C 1.05049(13) 0.30221(10) 0.52815(8) 0.0207(3) Uani 1 1 d . . .
H37A H 1.0262 0.3394 0.5523 0.025 Uiso 1 1 calc R . .
H37B H 1.0901 0.2648 0.5553 0.025 Uiso 1 1 calc R . .
C38 C 1.21417(14) 0.34020(11) 0.49680(10) 0.0257(4) Uani 1 1 d . . .
H38A H 1.2111 0.3635 0.5335 0.031 Uiso 1 1 calc R . .
H38B H 1.2518 0.3713 0.4639 0.031 Uiso 1 1 calc R . .
C39 C 1.27007(15) 0.21899(12) 0.47132(10) 0.0320(4) Uani 1 1 d . . .
H39A H 1.2346 0.2314 0.4346 0.038 Uiso 1 1 calc R . .
C40 C 1.32275(17) 0.15304(14) 0.48364(12) 0.0403(5) Uani 1 1 d . . .
H40A H 1.3221 0.1201 0.4558 0.048 Uiso 1 1 calc R . .
C41 C 1.37631(18) 0.13496(13) 0.53625(12) 0.0409(5) Uani 1 1 d . . .
H41A H 1.4134 0.0901 0.5443 0.049 Uiso 1 1 calc R . .
C42 C 1.37563(18) 0.18226(13) 0.57695(11) 0.0398(5) Uani 1 1 d . . .
H42A H 1.4123 0.1700 0.6132 0.048 Uiso 1 1 calc R . .
C43 C 1.32132(16) 0.24799(12) 0.56517(10) 0.0312(4) Uani 1 1 d . . .
H43A H 1.3204 0.2801 0.5938 0.037 Uiso 1 1 calc R . .
C44 C 1.26842(14) 0.26717(11) 0.51201(9) 0.0244(4) Uani 1 1 d . . .
C45 C 1.07397(13) 0.40836(10) 0.44931(9) 0.0222(3) Uani 1 1 d . . .
H45A H 1.1281 0.4358 0.4264 0.027 Uiso 1 1 calc R . .
H45B H 1.0500 0.4342 0.4827 0.027 Uiso 1 1 calc R . .
C46 C 1.13225(18) 0.37169(15) 0.32080(11) 0.0438(6) Uani 1 1 d . . .
H46A H 1.1723 0.3682 0.3553 0.053 Uiso 1 1 calc R . .
C47 C 1.1732(2) 0.3569(2) 0.26571(14) 0.0637(9) Uani 1 1 d . . .
H47A H 1.2413 0.3432 0.2628 0.076 Uiso 1 1 calc R . .
C48 C 1.1161(2) 0.36198(16) 0.21499(12) 0.0490(7) Uani 1 1 d . . .
H48A H 1.1446 0.3516 0.1775 0.059 Uiso 1 1 calc R . .
C49 C 1.01763(18) 0.38222(12) 0.21927(10) 0.0341(5) Uani 1 1 d . . .
H49A H 0.9781 0.3866 0.1844 0.041 Uiso 1 1 calc R . .
C50 C 0.97575(16) 0.39621(11) 0.27431(9) 0.0274(4) Uani 1 1 d . . .
H50A H 0.9073 0.4091 0.2771 0.033 Uiso 1 1 calc R . .
C51 C 1.03289(14) 0.39152(10) 0.32546(9) 0.0231(4) Uani 1 1 d . . .
C52 C 0.94687(13) 0.50709(9) 0.38405(8) 0.0207(3) Uani 1 1 d . . .
H52A H 0.9294 0.5216 0.4241 0.025 Uiso 1 1 calc R . .
H52B H 1.0080 0.5311 0.3678 0.025 Uiso 1 1 calc R . .
C53 C 0.87295(15) 0.61192(10) 0.32065(9) 0.0247(4) Uani 1 1 d . . .
H53A H 0.8672 0.6361 0.3569 0.030 Uiso 1 1 calc R . .
H53B H 0.8158 0.6294 0.2949 0.030 Uiso 1 1 calc R . .
C54 C 1.01434(16) 0.59195(12) 0.24644(10) 0.0306(4) Uani 1 1 d . . .
H54A H 0.9907 0.5458 0.2446 0.037 Uiso 1 1 calc R . .
C55 C 1.09708(17) 0.61587(14) 0.21082(10) 0.0378(5) Uani 1 1 d . . .
H55A H 1.1291 0.5864 0.1845 0.045 Uiso 1 1 calc R . .
C56 C 1.13253(17) 0.68246(14) 0.21371(11) 0.0410(6) Uani 1 1 d . . .
H56A H 1.1892 0.6988 0.1897 0.049 Uiso 1 1 calc R . .
C57 C 1.08533(18) 0.72499(13) 0.25151(11) 0.0394(6) Uani 1 1 d . . .
H57A H 1.1094 0.7710 0.2533 0.047 Uiso 1 1 calc R . .
C58 C 1.00263(17) 0.70133(11) 0.28724(10) 0.0315(4) Uani 1 1 d . . .
H58A H 0.9711 0.7309 0.3136 0.038 Uiso 1 1 calc R . .
C59 C 0.96608(14) 0.63449(10) 0.28445(8) 0.0236(4) Uani 1 1 d . . .
C60 C 0.76957(13) 0.52021(9) 0.37097(9) 0.0212(3) Uani 1 1 d . . .
H60A H 0.7201 0.5519 0.3461 0.025 Uiso 1 1 calc R . .
H60B H 0.7682 0.5345 0.4119 0.025 Uiso 1 1 calc R . .
C61 C -0.0305(2) 0.33529(14) -0.01354(12) 0.0456(6) Uani 1 1 d . . .
H61A H -0.0528 0.2993 0.0192 0.055 Uiso 1 1 calc R . .
C62 C -0.0642(3) 0.40707(16) -0.01619(14) 0.0615(8) Uani 1 1 d . . .
H62A H -0.1111 0.4196 0.0137 0.074 Uiso 1 1 calc R . .
C63 C -0.0290(3) 0.46009(17) -0.06243(15) 0.0734(11) Uani 1 1 d . . .
H63A H -0.0513 0.5092 -0.0643 0.088 Uiso 1 1 calc R . .
C64 C 0.0380(3) 0.44159(17) -0.10544(14) 0.0731(11) Uani 1 1 d . . .
H64A H 0.0633 0.4784 -0.1364 0.088 Uiso 1 1 calc R . .
C65 C 0.0700(2) 0.36993(16) -0.10469(12) 0.0545(8) Uani 1 1 d . . .
H65A H 0.1152 0.3579 -0.1356 0.065 Uiso 1 1 calc R . .
C66 C 0.03533(19) 0.31560(13) -0.05832(10) 0.0392(6) Uani 1 1 d . . .
C67 C 0.13721(16) 0.21342(14) -0.12695(9) 0.0349(5) Uani 1 1 d . . .
H67A H 0.1435 0.1614 -0.1297 0.042 Uiso 1 1 calc R . .
H67B H 0.0917 0.2372 -0.1590 0.042 Uiso 1 1 calc R . .
C68 C 0.25594(17) 0.24118(13) -0.20744(9) 0.0344(5) Uani 1 1 d . . .
H68A H 0.1981 0.2626 -0.2311 0.041 Uiso 1 1 calc R . .
H68B H 0.2647 0.1899 -0.2123 0.041 Uiso 1 1 calc R . .
C69 C 0.4061(2) 0.25063(17) -0.27674(11) 0.0480(7) Uani 1 1 d . . .
H69A H 0.3938 0.2043 -0.2853 0.058 Uiso 1 1 calc R . .
C70 C 0.4845(2) 0.2882(2) -0.30651(13) 0.0623(9) Uani 1 1 d . . .
H70A H 0.5254 0.2675 -0.3354 0.075 Uiso 1 1 calc R . .
C71 C 0.5032(2) 0.35476(18) -0.29458(12) 0.0543(8) Uani 1 1 d . . .
H71A H 0.5563 0.3807 -0.3156 0.065 Uiso 1 1 calc R . .
C72 C 0.44475(19) 0.38439(15) -0.25186(13) 0.0472(6) Uani 1 1 d . . .
H72A H 0.4583 0.4303 -0.2428 0.057 Uiso 1 1 calc R . .
C73 C 0.36593(17) 0.34661(13) -0.22218(11) 0.0382(5) Uani 1 1 d . . .
H73A H 0.3256 0.3671 -0.1929 0.046 Uiso 1 1 calc R . .
C74 C 0.34569(16) 0.27998(13) -0.23468(9) 0.0328(5) Uani 1 1 d . . .
C75 C 0.31378(17) 0.20134(16) -0.10693(9) 0.0410(6) Uani 1 1 d . A .
H75A H 0.3776 0.2180 -0.1261 0.049 Uiso 1 1 calc R . .
H75B H 0.3097 0.1501 -0.1113 0.049 Uiso 1 1 calc R . .
C76 C 0.2963(3) 0.35729(19) -0.03775(14) 0.0431(8) Uani 0.792(3) 1 d P A 1
H76A H 0.2357 0.3521 -0.0559 0.052 Uiso 0.792(3) 1 calc PR A 1
C77 C 0.3217(3) 0.4250(2) -0.03030(18) 0.0614(11) Uani 0.792(3) 1 d P A 1
H77A H 0.2800 0.4663 -0.0449 0.074 Uiso 0.792(3) 1 calc PR A 1
C78 C 0.4066(4) 0.4331(3) -0.0020(2) 0.0841(17) Uani 0.792(3) 1 d P A 1
H78A H 0.4226 0.4797 0.0043 0.101 Uiso 0.792(3) 1 calc PR A 1
C79 C 0.4690(4) 0.3741(3) 0.0175(3) 0.0887(19) Uani 0.792(3) 1 d P A 1
H79A H 0.5281 0.3801 0.0369 0.106 Uiso 0.792(3) 1 calc PR A 1
C80 C 0.4454(3) 0.3047(3) 0.0087(2) 0.0630(13) Uani 0.792(3) 1 d P A 1
H80A H 0.4889 0.2639 0.0216 0.076 Uiso 0.792(3) 1 calc PR A 1
C81 C 0.3579(2) 0.2965(2) -0.01916(13) 0.0357(7) Uani 0.792(3) 1 d P A 1
C76' C 0.3627(6) 0.3306(4) -0.0611(4) 0.062(5) Uani 0.208(3) 1 d PG A 2
H76B H 0.3075 0.3310 -0.0860 0.075 Uiso 0.208(3) 1 calc PR A 2
C77' C 0.4113(8) 0.3939(4) -0.0620(5) 0.0614(11) Uani 0.208(3) 1 d PG A 2
H77B H 0.3893 0.4376 -0.0875 0.074 Uiso 0.208(3) 1 calc PR A 2
C78' C 0.4921(7) 0.3934(4) -0.0256(4) 0.056(4) Uani 0.208(3) 1 d PG A 2
H78B H 0.5253 0.4366 -0.0262 0.067 Uiso 0.208(3) 1 calc PR A 2
C79' C 0.5243(6) 0.3295(4) 0.0118(4) 0.043(3) Uani 0.208(3) 1 d PG A 2
H79B H 0.5795 0.3291 0.0367 0.052 Uiso 0.208(3) 1 calc PR A 2
C80' C 0.4757(6) 0.2662(4) 0.0127(3) 0.030(2) Uani 0.208(3) 1 d PG A 2
H80B H 0.4977 0.2225 0.0382 0.036 Uiso 0.208(3) 1 calc PR A 2
C81' C 0.3949(6) 0.2668(4) -0.0237(4) 0.030(2) Uani 0.208(3) 1 d PG A 2
C82 C 0.42445(18) 0.1415(2) -0.01047(10) 0.0555(8) Uani 1 1 d . A .
H82A H 0.4111 0.0966 -0.0254 0.067 Uiso 1 1 calc R . .
H82B H 0.4809 0.1635 -0.0354 0.067 Uiso 1 1 calc R . .
C83 C 0.55663(17) 0.0943(2) 0.05499(11) 0.0571(9) Uani 1 1 d . . .
H83A H 0.5962 0.1285 0.0257 0.069 Uiso 1 1 calc R . .
H83B H 0.5606 0.0475 0.0404 0.069 Uiso 1 1 calc R . .
C84 C 0.67426(19) 0.02850(17) 0.13242(12) 0.0489(7) Uani 1 1 d . . .
H84A H 0.6916 -0.0038 0.1049 0.059 Uiso 1 1 calc R . .
C85 C 0.7213(2) 0.02079(17) 0.18790(12) 0.0515(7) Uani 1 1 d . . .
H85A H 0.7712 -0.0164 0.1978 0.062 Uiso 1 1 calc R . .
C86 C 0.69617(19) 0.06635(17) 0.22838(12) 0.0496(7) Uani 1 1 d . . .
H86A H 0.7287 0.0609 0.2661 0.060 Uiso 1 1 calc R . .
C87 C 0.62332(19) 0.12026(16) 0.21398(12) 0.0452(6) Uani 1 1 d . . .
H87A H 0.6046 0.1515 0.2422 0.054 Uiso 1 1 calc R . .
C88 C 0.57738(18) 0.12866(16) 0.15819(11) 0.0438(6) Uani 1 1 d . . .
H88A H 0.5281 0.1664 0.1483 0.053 Uiso 1 1 calc R . .
C89 C 0.60199(16) 0.08348(16) 0.11719(10) 0.0426(6) Uani 1 1 d . . .
C90 C 0.38934(15) 0.06790(15) 0.08946(9) 0.0374(5) Uani 1 1 d . A .
H90A H 0.4237 0.0439 0.1267 0.045 Uiso 1 1 calc R . .
H90B H 0.3788 0.0305 0.0645 0.045 Uiso 1 1 calc R . .
C91 C 0.34133(17) 0.21532(14) 0.16304(10) 0.0379(5) Uani 1 1 d . . .
H91A H 0.3468 0.2393 0.1215 0.045 Uiso 1 1 calc R A .
C92 C 0.37414(18) 0.24802(15) 0.20919(12) 0.0436(6) Uani 1 1 d . A .
H92A H 0.4027 0.2938 0.1992 0.052 Uiso 1 1 calc R . .
C93 C 0.36524(19) 0.21405(16) 0.26970(11) 0.0443(6) Uani 1 1 d . . .
H93A H 0.3886 0.2361 0.3013 0.053 Uiso 1 1 calc R A .
C94 C 0.32234(19) 0.14804(15) 0.28421(10) 0.0414(6) Uani 1 1 d . A .
H94A H 0.3145 0.1256 0.3260 0.050 Uiso 1 1 calc R . .
C95 C 0.29057(16) 0.11414(14) 0.23845(9) 0.0335(5) Uani 1 1 d . . .
H95A H 0.2623 0.0683 0.2489 0.040 Uiso 1 1 calc R A .
C96 C 0.30020(15) 0.14748(13) 0.17689(9) 0.0297(4) Uani 1 1 d . A .
C97 C 0.21999(14) 0.01754(12) 0.14898(9) 0.0265(4) Uani 1 1 d . A .
H97A H 0.2211 -0.0139 0.1176 0.032 Uiso 1 1 calc R . .
H97B H 0.2653 -0.0056 0.1814 0.032 Uiso 1 1 calc R . .
C98 C 0.10492(15) -0.04733(12) 0.21946(9) 0.0284(4) Uani 1 1 d . . .
H98A H 0.1630 -0.0585 0.2455 0.034 Uiso 1 1 calc R . .
H98B H 0.1013 -0.0869 0.1957 0.034 Uiso 1 1 calc R . .
C99 C -0.00573(16) 0.00945(12) 0.29374(9) 0.0314(4) Uani 1 1 d . . .
H99A H 0.0371 0.0485 0.2886 0.038 Uiso 1 1 calc R . .
C100 C -0.08605(18) 0.00877(13) 0.33427(10) 0.0355(5) Uani 1 1 d . . .
H10B H -0.0986 0.0474 0.3563 0.043 Uiso 1 1 calc R . .
C101 C -0.14862(16) -0.04863(13) 0.34284(10) 0.0343(5) Uani 1 1 d . . .
H10C H -0.2031 -0.0499 0.3714 0.041 Uiso 1 1 calc R . .
C102 C -0.13095(16) -0.10344(13) 0.30968(10) 0.0333(5) Uani 1 1 d . . .
H10D H -0.1736 -0.1426 0.3151 0.040 Uiso 1 1 calc R . .
C103 C -0.05091(16) -0.10186(12) 0.26821(9) 0.0302(4) Uani 1 1 d . . .
H10E H -0.0402 -0.1395 0.2449 0.036 Uiso 1 1 calc R . .
C104 C 0.01347(14) -0.04598(11) 0.26038(8) 0.0244(4) Uani 1 1 d . . .
C105 C 0.04384(14) 0.02998(11) 0.13014(8) 0.0229(4) Uani 1 1 d . A .
H10F H -0.0202 0.0173 0.1513 0.027 Uiso 1 1 calc R . .
H10G H 0.0599 -0.0049 0.1022 0.027 Uiso 1 1 calc R . .
C106 C -0.00313(15) 0.18011(11) 0.18887(8) 0.0254(4) Uani 1 1 d . . .
H10H H 0.0623 0.1621 0.1980 0.030 Uiso 1 1 calc R A .
C107 C -0.05781(16) 0.21589(12) 0.22934(9) 0.0295(4) Uani 1 1 d . A .
H10I H -0.0304 0.2210 0.2669 0.035 Uiso 1 1 calc R . .
C108 C -0.15182(17) 0.24432(12) 0.21574(10) 0.0321(4) Uani 1 1 d . . .
H10J H -0.1886 0.2692 0.2436 0.038 Uiso 1 1 calc R A .
C109 C -0.19222(17) 0.23627(13) 0.16112(10) 0.0340(5) Uani 1 1 d . A .
H10K H -0.2565 0.2564 0.1513 0.041 Uiso 1 1 calc R . .
C110 C -0.13908(15) 0.19905(12) 0.12093(9) 0.0291(4) Uani 1 1 d . . .
H11B H -0.1675 0.1930 0.0839 0.035 Uiso 1 1 calc R A .
C111 C -0.04442(14) 0.17051(10) 0.13439(8) 0.0229(4) Uani 1 1 d . A .
C112 C -0.06283(14) 0.09734(11) 0.03287(8) 0.0248(4) Uani 1 1 d . A .
H11C H -0.0325 0.0598 0.0108 0.030 Uiso 1 1 calc R . .
H11D H -0.1188 0.0759 0.0586 0.030 Uiso 1 1 calc R . .
C113 C -0.19668(15) 0.13940(12) -0.03289(9) 0.0295(4) Uani 1 1 d . . .
H11E H -0.2362 0.1176 0.0037 0.035 Uiso 1 1 calc R . .
H11F H -0.1842 0.1022 -0.0591 0.035 Uiso 1 1 calc R . .
C114 C -0.2569(2) 0.27075(15) -0.05393(12) 0.0472(6) Uani 1 1 d . . .
H11G H -0.2152 0.2796 -0.0231 0.057 Uiso 1 1 calc R . .
C115 C -0.3171(3) 0.32704(18) -0.08401(16) 0.0666(9) Uani 1 1 d . . .
H11H H -0.3158 0.3740 -0.0741 0.080 Uiso 1 1 calc R . .
C116 C -0.3793(2) 0.31459(19) -0.12849(14) 0.0591(8) Uani 1 1 d . . .
H11I H -0.4216 0.3527 -0.1485 0.071 Uiso 1 1 calc R . .
C117 C -0.37923(18) 0.24714(17) -0.14335(11) 0.0470(7) Uani 1 1 d . . .
H11J H -0.4211 0.2386 -0.1742 0.056 Uiso 1 1 calc R . .
C118 C -0.31848(17) 0.19102(15) -0.11362(10) 0.0376(5) Uani 1 1 d . . .
H11K H -0.3191 0.1444 -0.1244 0.045 Uiso 1 1 calc R . .
C119 C -0.25651(15) 0.20231(13) -0.06813(9) 0.0316(5) Uani 1 1 d . . .
C120 C -0.03321(14) 0.17566(12) -0.06588(8) 0.0274(4) Uani 1 1 d . . .
H12B H -0.0691 0.2071 -0.0994 0.033 Uiso 1 1 calc R . .
H12C H -0.0124 0.1301 -0.0803 0.033 Uiso 1 1 calc R . .
O1 O 0.3536(9) 0.5137(7) 0.0321(6) 0.100(2) Uani 0.25 1 d P B 2
C121 C 0.2570(14) 0.4951(11) 0.0159(9) 0.100(2) Uani 0.25 1 d P B 2
H12D H 0.2617 0.4654 -0.0168 0.120 Uiso 0.25 1 calc PR B 2
H12E H 0.2133 0.5387 0.0030 0.120 Uiso 0.25 1 calc PR B 2
C122 C 0.2225(14) 0.4512(10) 0.0782(9) 0.100(2) Uani 0.25 1 d P B 2
H12F H 0.1728 0.4170 0.0716 0.120 Uiso 0.25 1 calc PR B 2
H12G H 0.1915 0.4843 0.1044 0.120 Uiso 0.25 1 calc PR B 2
C123 C 0.3125(13) 0.4085(10) 0.1105(9) 0.100(2) Uani 0.25 1 d P B 2
H12H H 0.2990 0.3916 0.1549 0.120 Uiso 0.25 1 calc PR B 2
H12I H 0.3365 0.3673 0.0908 0.120 Uiso 0.25 1 calc PR B 2
C124 C 0.3814(14) 0.4704(10) 0.0982(9) 0.100(2) Uani 0.25 1 d P B 2
H12J H 0.4511 0.4520 0.0982 0.120 Uiso 0.25 1 calc PR B 2
H12K H 0.3710 0.5017 0.1296 0.120 Uiso 0.25 1 calc PR B 2

loop_
_atom_site_aniso_label
_atom_site_aniso_U_11
_atom_site_aniso_U_22
_atom_site_aniso_U_33
_atom_site_aniso_U_23
_atom_site_aniso_U_13
_atom_site_aniso_U_12
Cr1 0.01121(12) 0.01632(12) 0.01935(12) -0.00158(10) 0.00155(9) -0.00237(9)
Cr2 0.02139(16) 0.0452(2) 0.01399(13) 0.00258(12) -0.00335(11) -0.01628(14)
Cl1 0.01670(19) 0.02058(19) 0.02202(19) -0.00458(15) 0.00057(14) -0.00123(14)
Cl2 0.0192(2) 0.0233(2) 0.0248(2) -0.00713(16) 0.00285(15) -0.00318(15)
Cl3 0.0431(3) 0.0419(3) 0.0243(2) 0.0026(2) -0.0121(2) -0.0214(2)
Cl4 0.0231(2) 0.0527(3) 0.01817(19) -0.0049(2) 0.00048(16) -0.0089(2)
N1 0.0115(7) 0.0217(7) 0.0332(8) -0.0011(6) 0.0035(6) 0.0000(5)
N2 0.0154(7) 0.0292(8) 0.0194(7) 0.0041(6) -0.0005(5) -0.0071(6)
N3 0.0107(7) 0.0219(7) 0.0264(7) 0.0019(6) 0.0002(5) -0.0042(5)
N4 0.0170(7) 0.0162(7) 0.0282(8) -0.0003(6) 0.0012(6) -0.0034(5)
N5 0.0288(10) 0.0637(13) 0.0169(7) 0.0033(8) -0.0023(6) -0.0221(9)
N6 0.0166(9) 0.0998(18) 0.0195(8) 0.0052(10) -0.0008(6) -0.0164(10)
N7 0.0167(8) 0.0354(9) 0.0163(7) 0.0009(6) -0.0002(5) -0.0054(6)
N8 0.0201(8) 0.0391(9) 0.0169(7) 0.0006(6) -0.0037(6) -0.0110(7)
P1 0.0122(2) 0.0169(2) 0.0239(2) -0.00198(16) 0.00134(16) -0.00146(15)
P2 0.0120(2) 0.0187(2) 0.0217(2) -0.00117(16) 0.00179(15) -0.00254(15)
P3 0.0125(2) 0.0197(2) 0.0199(2) -0.00006(16) 0.00024(15) -0.00352(15)
P4 0.0125(2) 0.0177(2) 0.0221(2) -0.00068(16) 0.00176(15) -0.00262(15)
P5 0.0259(3) 0.0477(3) 0.0160(2) 0.0037(2) -0.00464(18) -0.0180(2)
P6 0.0271(3) 0.0766(5) 0.0171(2) 0.0071(3) -0.0037(2) -0.0270(3)
P7 0.0170(2) 0.0489(3) 0.0148(2) 0.0000(2) -0.00116(16) -0.0117(2)
P8 0.0177(2) 0.0315(3) 0.01393(19) -0.00081(17) -0.00189(16) -0.00842(18)
C1 0.0380(13) 0.0318(11) 0.0296(10) -0.0020(8) -0.0016(9) -0.0011(9)
C2 0.0599(18) 0.0467(14) 0.0283(11) -0.0012(10) -0.0066(11) 0.0047(12)
C3 0.0462(15) 0.0554(16) 0.0339(12) -0.0160(11) -0.0163(11) 0.0128(12)
C4 0.0239(11) 0.0418(12) 0.0467(13) -0.0179(10) -0.0119(9) 0.0047(9)
C5 0.0173(9) 0.0280(10) 0.0360(10) -0.0074(8) -0.0049(7) 0.0015(7)
C6 0.0155(8) 0.0247(9) 0.0278(9) -0.0044(7) -0.0020(7) 0.0026(6)
C7 0.0149(8) 0.0213(8) 0.0317(9) -0.0042(7) 0.0023(7) -0.0005(6)
C8 0.0125(9) 0.0317(10) 0.0421(11) 0.0003(9) 0.0061(8) 0.0004(7)
C9 0.0228(12) 0.0530(15) 0.0520(15) -0.0145(12) -0.0064(10) 0.0084(10)
C10 0.0371(16) 0.087(2) 0.0500(16) -0.0174(15) -0.0106(12) 0.0130(15)
C11 0.0368(16) 0.077(2) 0.0553(17) 0.0017(15) -0.0149(13) 0.0122(14)
C12 0.0237(12) 0.0387(13) 0.0649(17) 0.0044(12) -0.0007(11) 0.0053(9)
C13 0.0187(10) 0.0278(10) 0.0507(13) -0.0005(9) 0.0045(9) -0.0003(8)
C14 0.0126(9) 0.0305(10) 0.0444(12) -0.0027(9) 0.0020(8) -0.0019(7)
C15 0.0150(8) 0.0254(9) 0.0296(9) -0.0017(7) 0.0061(7) -0.0017(7)
C16 0.0194(10) 0.0237(9) 0.0438(12) -0.0028(8) -0.0079(8) -0.0017(7)
C17 0.0297(12) 0.0314(11) 0.0497(13) -0.0059(10) -0.0169(10) -0.0064(9)
C18 0.0311(12) 0.0279(10) 0.0384(11) -0.0084(9) -0.0041(9) -0.0084(8)
C19 0.0265(11) 0.0260(10) 0.0355(11) -0.0064(8) -0.0020(8) -0.0020(8)
C20 0.0175(9) 0.0261(9) 0.0274(9) -0.0052(7) -0.0021(7) -0.0009(7)
C21 0.0154(8) 0.0206(8) 0.0247(8) -0.0009(7) 0.0010(6) -0.0048(6)
C22 0.0172(9) 0.0273(9) 0.0222(8) -0.0028(7) 0.0037(6) -0.0047(7)
C23 0.0248(10) 0.0439(12) 0.0229(9) 0.0081(8) -0.0025(7) -0.0145(9)
C24 0.0241(10) 0.0277(10) 0.0370(11) 0.0049(8) -0.0001(8) -0.0036(8)
C25 0.0335(13) 0.0312(11) 0.0515(14) 0.0038(10) -0.0047(10) -0.0102(9)
C26 0.0267(12) 0.0460(14) 0.0541(15) 0.0134(12) -0.0019(10) -0.0154(10)
C27 0.0232(12) 0.0624(16) 0.0385(12) 0.0107(11) 0.0076(9) -0.0084(10)
C28 0.0267(11) 0.0483(13) 0.0273(10) 0.0037(9) 0.0013(8) -0.0092(9)
C29 0.0176(9) 0.0332(10) 0.0274(9) 0.0087(8) -0.0012(7) -0.0067(7)
C30 0.0193(9) 0.0327(10) 0.0191(8) 0.0010(7) -0.0004(6) -0.0089(7)
C31 0.0262(11) 0.0242(10) 0.0426(12) 0.0017(8) -0.0085(9) -0.0017(8)
C32 0.0345(13) 0.0214(10) 0.0686(17) -0.0031(10) -0.0172(12) 0.0043(9)
C33 0.0291(13) 0.0358(12) 0.0742(19) -0.0250(12) -0.0147(12) 0.0113(9)
C34 0.0256(11) 0.0427(13) 0.0459(13) -0.0199(11) -0.0061(9) 0.0083(9)
C35 0.0187(9) 0.0284(10) 0.0341(10) -0.0070(8) -0.0040(7) 0.0035(7)
C36 0.0152(8) 0.0198(8) 0.0314(9) -0.0027(7) -0.0061(7) -0.0014(6)
C37 0.0141(8) 0.0252(9) 0.0217(8) 0.0000(7) -0.0005(6) -0.0052(6)
C38 0.0140(9) 0.0274(9) 0.0339(10) 0.0007(8) -0.0024(7) -0.0057(7)
C39 0.0199(10) 0.0386(12) 0.0368(11) -0.0055(9) -0.0035(8) 0.0025(8)
C40 0.0267(12) 0.0433(13) 0.0534(15) -0.0173(11) -0.0034(10) 0.0056(10)
C41 0.0317(13) 0.0343(12) 0.0518(14) 0.0020(10) 0.0004(10) 0.0081(9)
C42 0.0352(13) 0.0450(13) 0.0337(11) 0.0050(10) -0.0059(9) 0.0099(10)
C43 0.0263(11) 0.0360(11) 0.0287(10) 0.0009(8) -0.0021(8) 0.0007(8)
C44 0.0127(8) 0.0288(9) 0.0294(9) 0.0008(7) 0.0014(7) -0.0034(7)
C45 0.0155(8) 0.0203(8) 0.0297(9) -0.0005(7) -0.0021(7) -0.0032(6)
C46 0.0235(12) 0.0675(17) 0.0367(12) -0.0046(12) 0.0061(9) 0.0104(11)
C47 0.0371(16) 0.099(3) 0.0506(17) -0.0136(16) 0.0193(13) 0.0173(15)
C48 0.0519(17) 0.0582(17) 0.0360(13) -0.0114(12) 0.0192(12) -0.0017(13)
C49 0.0447(14) 0.0306(11) 0.0280(10) -0.0082(8) 0.0084(9) -0.0083(9)
C50 0.0244(10) 0.0282(10) 0.0309(10) -0.0089(8) 0.0038(8) -0.0043(8)
C51 0.0204(9) 0.0199(8) 0.0271(9) -0.0010(7) 0.0079(7) -0.0035(7)
C52 0.0174(8) 0.0180(8) 0.0260(9) -0.0013(7) -0.0002(6) -0.0031(6)
C53 0.0232(10) 0.0174(8) 0.0312(10) 0.0019(7) 0.0002(7) -0.0025(7)
C54 0.0268(11) 0.0311(10) 0.0320(10) 0.0008(8) 0.0003(8) -0.0063(8)
C55 0.0293(12) 0.0484(14) 0.0319(11) 0.0028(10) 0.0030(9) -0.0039(10)
C56 0.0250(12) 0.0572(15) 0.0347(11) 0.0139(11) -0.0048(9) -0.0171(10)
C57 0.0379(13) 0.0392(12) 0.0392(12) 0.0072(10) -0.0108(10) -0.0230(10)
C58 0.0337(12) 0.0281(10) 0.0320(10) 0.0010(8) -0.0064(8) -0.0119(8)
C59 0.0219(9) 0.0230(9) 0.0237(8) 0.0038(7) -0.0044(7) -0.0067(7)
C60 0.0165(8) 0.0165(8) 0.0298(9) -0.0023(7) 0.0023(7) -0.0016(6)
C61 0.0571(17) 0.0432(14) 0.0381(13) -0.0044(11) -0.0148(12) -0.0157(12)
C62 0.087(3) 0.0498(17) 0.0532(17) -0.0172(14) -0.0159(16) -0.0118(16)
C63 0.129(3) 0.0421(16) 0.0538(19) -0.0089(14) -0.033(2) -0.0194(19)
C64 0.129(3) 0.0475(17) 0.0436(16) 0.0055(13) -0.0217(19) -0.0359(19)
C65 0.078(2) 0.0552(17) 0.0300(12) 0.0048(11) -0.0141(13) -0.0297(15)
C66 0.0454(14) 0.0448(13) 0.0269(10) 0.0038(9) -0.0156(10) -0.0199(11)
C67 0.0266(11) 0.0583(14) 0.0184(9) 0.0027(9) -0.0029(7) -0.0193(10)
C68 0.0350(12) 0.0496(13) 0.0172(8) 0.0027(8) -0.0025(8) -0.0168(10)
C69 0.0503(17) 0.0671(18) 0.0272(11) -0.0082(11) 0.0074(10) -0.0158(13)
C70 0.0513(19) 0.096(3) 0.0364(14) -0.0041(15) 0.0163(12) -0.0153(17)
C71 0.0342(14) 0.080(2) 0.0397(14) 0.0174(13) 0.0029(11) -0.0177(13)
C72 0.0311(13) 0.0468(14) 0.0563(16) 0.0140(12) -0.0056(11) -0.0104(11)
C73 0.0260(12) 0.0415(13) 0.0430(13) 0.0040(10) -0.0014(9) -0.0027(9)
C74 0.0290(11) 0.0481(13) 0.0175(8) 0.0067(8) -0.0018(7) -0.0106(9)
C75 0.0284(12) 0.0732(17) 0.0184(9) 0.0057(10) -0.0026(8) -0.0196(11)
C76 0.046(2) 0.0485(19) 0.0348(15) -0.0005(13) -0.0045(13) -0.0191(16)
C77 0.074(3) 0.054(2) 0.057(2) -0.0034(17) -0.0029(19) -0.029(2)
C78 0.093(4) 0.067(3) 0.093(4) 0.003(3) -0.023(3) -0.050(3)
C79 0.077(4) 0.084(4) 0.104(4) 0.011(3) -0.042(3) -0.055(3)
C80 0.049(3) 0.069(3) 0.066(2) 0.016(2) -0.022(2) -0.037(2)
C81 0.0274(16) 0.052(2) 0.0259(13) 0.0031(14) 0.0008(12) -0.0228(15)
C76' 0.078(12) 0.024(6) 0.085(12) 0.000(7) -0.041(10) -0.007(6)
C77' 0.074(3) 0.054(2) 0.057(2) -0.0034(17) -0.0029(19) -0.029(2)
C78' 0.073(11) 0.034(7) 0.057(9) 0.011(6) -0.017(8) -0.016(7)
C79' 0.043(8) 0.047(7) 0.043(7) -0.012(6) 0.003(5) -0.020(6)
C80' 0.026(6) 0.025(5) 0.036(5) 0.005(4) -0.006(4) -0.010(4)
C81' 0.025(6) 0.040(7) 0.024(5) -0.004(4) 0.003(4) 0.002(5)
C82 0.0216(12) 0.122(3) 0.0170(9) 0.0054(12) 0.0007(8) -0.0166(13)
C83 0.0170(11) 0.125(3) 0.0250(11) 0.0007(14) 0.0011(8) -0.0119(13)
C84 0.0305(13) 0.078(2) 0.0356(12) -0.0027(12) 0.0029(10) -0.0078(12)
C85 0.0326(14) 0.073(2) 0.0408(14) 0.0105(13) -0.0050(11) 0.0009(13)
C86 0.0337(14) 0.0754(19) 0.0343(12) 0.0105(12) -0.0125(10) -0.0125(13)
C87 0.0324(13) 0.0615(17) 0.0402(13) 0.0006(12) -0.0105(10) -0.0130(11)
C88 0.0227(12) 0.0665(17) 0.0377(12) 0.0071(12) -0.0079(9) -0.0100(11)
C89 0.0177(11) 0.0788(18) 0.0267(10) 0.0062(11) -0.0004(8) -0.0145(11)
C90 0.0179(10) 0.0744(17) 0.0198(9) -0.0058(10) 0.0014(7) -0.0108(10)
C91 0.0257(11) 0.0600(15) 0.0279(10) -0.0022(10) -0.0070(8) -0.0149(10)
C92 0.0332(13) 0.0584(16) 0.0422(13) -0.0108(12) -0.0134(10) -0.0128(11)
C93 0.0384(14) 0.0638(17) 0.0350(12) -0.0181(12) -0.0181(10) 0.0037(12)
C94 0.0404(14) 0.0637(16) 0.0199(9) -0.0085(10) -0.0090(9) 0.0106(12)
C95 0.0282(11) 0.0507(13) 0.0205(9) -0.0032(9) -0.0038(8) 0.0002(9)
C96 0.0196(10) 0.0499(13) 0.0194(8) -0.0036(8) -0.0045(7) -0.0069(8)
C97 0.0171(9) 0.0422(11) 0.0197(8) -0.0030(8) 0.0001(6) -0.0047(8)
C98 0.0231(10) 0.0362(11) 0.0223(9) 0.0036(8) 0.0012(7) -0.0009(8)
C99 0.0292(11) 0.0398(12) 0.0241(9) -0.0012(8) 0.0030(8) -0.0098(9)
C100 0.0362(13) 0.0437(13) 0.0268(10) -0.0079(9) 0.0063(9) -0.0043(10)
C101 0.0242(11) 0.0510(14) 0.0256(10) -0.0018(9) 0.0046(8) -0.0050(9)
C102 0.0237(11) 0.0435(12) 0.0312(10) -0.0008(9) 0.0011(8) -0.0102(9)
C103 0.0267(11) 0.0364(11) 0.0263(9) -0.0021(8) 0.0005(8) -0.0042(8)
C104 0.0196(9) 0.0328(10) 0.0177(8) 0.0037(7) -0.0009(6) -0.0010(7)
C105 0.0183(9) 0.0319(10) 0.0184(8) -0.0028(7) -0.0007(6) -0.0063(7)
C106 0.0240(10) 0.0309(10) 0.0215(8) -0.0040(7) -0.0050(7) -0.0027(7)
C107 0.0311(11) 0.0368(11) 0.0218(9) -0.0072(8) -0.0053(8) -0.0005(8)
C108 0.0315(12) 0.0385(12) 0.0272(10) -0.0092(9) -0.0021(8) 0.0014(9)
C109 0.0253(11) 0.0440(13) 0.0326(11) -0.0069(9) -0.0052(8) 0.0012(9)
C110 0.0247(10) 0.0399(11) 0.0228(9) -0.0043(8) -0.0060(7) -0.0036(8)
C111 0.0213(9) 0.0280(9) 0.0184(8) 0.0006(7) -0.0014(6) -0.0071(7)
C112 0.0218(9) 0.0352(10) 0.0179(8) -0.0027(7) -0.0041(7) -0.0099(8)
C113 0.0203(10) 0.0438(12) 0.0246(9) -0.0028(8) -0.0052(7) -0.0111(8)
C114 0.0443(16) 0.0539(16) 0.0423(13) -0.0016(12) -0.0201(11) -0.0012(12)
C115 0.065(2) 0.0562(19) 0.078(2) -0.0056(16) -0.0287(18) 0.0077(16)
C116 0.0449(17) 0.070(2) 0.0557(17) 0.0078(15) -0.0187(14) 0.0041(14)
C117 0.0249(12) 0.080(2) 0.0309(11) 0.0067(12) -0.0072(9) -0.0100(12)
C118 0.0248(11) 0.0623(16) 0.0246(10) -0.0015(10) -0.0044(8) -0.0116(10)
C119 0.0209(10) 0.0508(13) 0.0211(9) 0.0019(9) -0.0019(7) -0.0094(9)
C120 0.0203(9) 0.0437(12) 0.0179(8) -0.0014(8) -0.0030(7) -0.0114(8)
O1 0.082(5) 0.100(5) 0.118(6) -0.012(4) 0.009(4) -0.030(4)
C121 0.082(5) 0.100(5) 0.118(6) -0.012(4) 0.009(4) -0.030(4)
C122 0.082(5) 0.100(5) 0.118(6) -0.012(4) 0.009(4) -0.030(4)
C123 0.082(5) 0.100(5) 0.118(6) -0.012(4) 0.009(4) -0.030(4)
C124 0.082(5) 0.100(5) 0.118(6) -0.012(4) 0.009(4) -0.030(4)

loop_
_atom_type_symbol
_atom_type_description
_atom_type_scat_dispersion_real
_atom_type_scat_dispersion_imag
_atom_type_scat_source
C C 0.0033 0.0016 'International Tables Vol C Tables 4.2.6.8 and 6.1.1.4'
H H 0.0000 0.0000 'International Tables Vol C Tables 4.2.6.8 and 6.1.1.4'
N N 0.0061 0.0033 'International Tables Vol C Tables 4.2.6.8 and 6.1.1.4'
P P 0.1023 0.0942 'International Tables Vol C Tables 4.2.6.8 and 6.1.1.4'
Cr Cr 0.3209 0.6236 'International Tables Vol C Tables 4.2.6.8 and 6.1.1.4'
Cl Cl 0.1484 0.1585 'International Tables Vol C Tables 4.2.6.8 and 6.1.1.4'
O O 0.0106 0.0060 'International Tables Vol C Tables 4.2.6.8 and 6.1.1.4'

loop_
_geom_angle_atom_site_label_1
_geom_angle_atom_site_label_2
_geom_angle_atom_site_label_3
_geom_angle
Cl1 Cr1 P2 91.292(18)
Cl1 Cr1 P1 92.666(19)
P2 Cr1 P1 90.314(19)
Cl1 Cr1 P3 94.904(19)
P2 Cr1 P3 89.623(18)
P1 Cr1 P3 172.43(2)
Cl1 Cr1 P4 96.540(18)
P2 Cr1 P4 172.17(2)
P1 Cr1 P4 89.155(18)
P3 Cr1 P4 89.876(18)
Cl1 Cr1 Cl2 177.77(2)
P2 Cr1 Cl2 86.574(18)
P1 Cr1 Cl2 86.689(19)
P3 Cr1 Cl2 85.751(18)
P4 Cr1 Cl2 85.592(18)
Cl3 Cr2 P6 95.39(3)
Cl3 Cr2 P8 93.86(2)
P6 Cr2 P8 170.70(3)
Cl3 Cr2 P5 93.58(2)
P6 Cr2 P5 89.28(2)
P8 Cr2 P5 89.21(2)
Cl3 Cr2 P7 94.76(2)
P6 Cr2 P7 90.01(2)
P8 Cr2 P7 90.15(2)
P5 Cr2 P7 171.65(3)
Cl3 Cr2 Cl4 179.32(2)
P6 Cr2 Cl4 85.25(3)
P8 Cr2 Cl4 85.49(2)
P5 Cr2 Cl4 86.23(2)
P7 Cr2 Cl4 85.42(2)
C8 N1 C7 110.04(15)
C8 N1 C15 108.17(15)
C7 N1 C15 112.02(15)
C22 N2 C30 112.27(15)
C22 N2 C23 109.12(15)
C30 N2 C23 107.01(14)
C37 N3 C38 110.39(14)
C37 N3 C45 111.63(15)
C38 N3 C45 109.93(14)
C52 N4 C53 109.87(14)
C52 N4 C60 111.96(14)
C53 N4 C60 107.77(14)
C75 N5 C67 113.08(18)
C75 N5 C68 107.35(19)
C67 N5 C68 106.17(16)
C90 N6 C82 111.58(19)
C90 N6 C83 110.3(2)
C82 N6 C83 108.37(18)
C105 N7 C98 108.66(15)
C105 N7 C97 112.34(14)
C98 N7 C97 108.36(16)
C120 N8 C113 109.77(14)
C120 N8 C112 111.87(16)
C113 N8 C112 108.14(15)
C6 P1 C60 103.78(9)
C6 P1 C7 102.65(9)
C60 P1 C7 94.98(8)
C6 P1 Cr1 119.70(6)
C60 P1 Cr1 115.97(6)
C7 P1 Cr1 116.12(6)
C21 P2 C15 104.29(9)
C21 P2 C22 103.15(8)
C15 P2 C22 95.56(9)
C21 P2 Cr1 117.15(6)
C15 P2 Cr1 117.54(6)
C22 P2 Cr1 116.08(6)
C36 P3 C30 106.80(9)
C36 P3 C37 99.98(9)
C30 P3 C37 94.98(8)
C36 P3 Cr1 120.36(6)
C30 P3 Cr1 115.25(7)
C37 P3 Cr1 115.65(6)
C51 P4 C45 104.82(9)
C51 P4 C52 103.99(8)
C45 P4 C52 94.83(8)
C51 P4 Cr1 118.41(6)
C45 P4 Cr1 116.44(6)
C52 P4 Cr1 115.13(6)
C66 P5 C67 105.36(11)
C66 P5 C120 102.94(11)
C67 P5 C120 93.33(9)
C66 P5 Cr2 117.55(7)
C67 P5 Cr2 115.58(8)
C120 P5 Cr2 118.64(7)
C81' P6 C82 84.1(3)
C81' P6 C75 101.1(3)
C82 P6 C75 93.98(12)
C81' P6 C81 23.4(3)
C82 P6 C81 106.51(15)
C75 P6 C81 105.62(12)
C81' P6 Cr2 134.4(3)
C82 P6 Cr2 116.76(8)
C75 P6 Cr2 116.00(7)
C81 P6 Cr2 115.40(11)
C96 P7 C97 104.87(9)
C96 P7 C90 101.38(10)
C97 P7 C90 95.05(11)
C96 P7 Cr2 120.58(8)
C97 P7 Cr2 114.80(6)
C90 P7 Cr2 116.39(7)
C111 P8 C112 103.36(9)
C111 P8 C105 102.38(9)
C112 P8 C105 95.16(9)
C111 P8 Cr2 119.97(6)
C112 P8 Cr2 115.73(6)
C105 P8 Cr2 116.52(6)
C2 C1 C6 120.4(2)
C3 C2 C1 120.5(2)
C4 C3 C2 119.6(2)
C3 C4 C5 120.5(2)
C4 C5 C6 120.1(2)
C1 C6 C5 118.76(19)
C1 C6 P1 122.55(15)
C5 C6 P1 118.66(15)
N1 C7 P1 113.85(12)
N1 C8 C14 114.33(17)
C10 C9 C14 120.9(2)
C11 C10 C9 119.8(3)
C12 C11 C10 119.9(3)
C11 C12 C13 120.1(2)
C12 C13 C14 121.0(2)
C13 C14 C9 118.2(2)
C13 C14 C8 120.6(2)
C9 C14 C8 121.2(2)
N1 C15 P2 114.89(13)
C21 C16 C17 120.11(19)
C18 C17 C16 120.4(2)
C17 C18 C19 119.63(19)
C20 C19 C18 120.3(2)
C19 C20 C21 120.68(18)
C16 C21 C20 118.84(17)
C16 C21 P2 122.71(15)
C20 C21 P2 118.27(14)
N2 C22 P2 114.42(12)
N2 C23 C29 114.34(16)
C25 C24 C29 120.3(2)
C26 C25 C24 120.4(2)
C27 C26 C25 120.0(2)
C26 C27 C28 120.2(2)
C29 C28 C27 120.1(2)
C24 C29 C28 119.01(19)
C24 C29 C23 121.27(19)
C28 C29 C23 119.7(2)
N2 C30 P3 116.35(12)
C32 C31 C36 120.2(2)
C33 C32 C31 120.5(2)
C32 C33 C34 120.0(2)
C33 C34 C35 120.0(2)
C34 C35 C36 120.4(2)
C35 C36 C31 118.92(19)
C35 C36 P3 117.38(14)
C31 C36 P3 123.53(16)
N3 C37 P3 112.40(12)
N3 C38 C44 113.14(15)
C40 C39 C44 120.8(2)
C39 C40 C41 120.2(2)
C40 C41 C42 119.7(2)
C41 C42 C43 120.2(2)
C42 C43 C44 120.7(2)
C39 C44 C43 118.50(19)
C39 C44 C38 120.24(18)
C43 C44 C38 121.19(19)
N3 C45 P4 114.00(12)
C47 C46 C51 120.0(2)
C48 C47 C46 120.8(3)
C49 C48 C47 119.4(2)
C48 C49 C50 120.2(2)
C49 C50 C51 120.6(2)
C46 C51 C50 118.94(19)
C46 C51 P4 122.63(17)
C50 C51 P4 118.37(15)
N4 C52 P4 114.67(12)
N4 C53 C59 114.61(16)
C59 C54 C55 120.9(2)
C56 C55 C54 119.9(2)
C57 C56 C55 119.6(2)
C56 C57 C58 120.7(2)
C59 C58 C57 120.1(2)
C54 C59 C58 118.75(19)
C54 C59 C53 121.98(17)
C58 C59 C53 119.22(19)
N4 C60 P1 115.24(12)
C66 C61 C62 120.8(3)
C63 C62 C61 119.8(3)
C64 C63 C62 119.8(3)
C63 C64 C65 121.2(3)
C64 C65 C66 119.9(3)
C61 C66 C65 118.5(3)
C61 C66 P5 118.83(18)
C65 C66 P5 122.6(2)
N5 C67 P5 117.56(14)
N5 C68 C74 114.78(17)
C74 C69 C70 120.6(3)
C71 C70 C69 120.3(3)
C70 C71 C72 119.9(2)
C71 C72 C73 119.6(3)
C74 C73 C72 120.8(2)
C73 C74 C69 118.7(2)
C73 C74 C68 121.7(2)
C69 C74 C68 119.4(2)
N5 C75 P6 117.09(18)
C77 C76 C81 121.1(3)
C78 C77 C76 120.2(4)
C77 C78 C79 120.4(4)
C78 C79 C80 120.1(4)
C81 C80 C79 119.4(4)
C80 C81 C76 118.8(3)
C80 C81 P6 121.2(3)
C76 C81 P6 119.6(2)
C77' C76' C81' 120.0
C78' C77' C76' 120.0
C77' C78' C79' 120.0
C78' C79' C80' 120.0
C81' C80' C79' 120.0
C80' C81' C76' 120.0
C80' C81' P6 129.7(4)
C76' C81' P6 109.6(4)
N6 C82 P6 114.91(19)
N6 C83 C89 114.6(2)
C85 C84 C89 120.1(3)
C86 C85 C84 120.6(3)
C85 C86 C87 119.6(2)
C86 C87 C88 119.9(3)
C89 C88 C87 121.1(3)
C88 C89 C84 118.7(2)
C88 C89 C83 121.7(3)
C84 C89 C83 119.5(3)
N6 C90 P7 113.85(19)
C92 C91 C96 120.8(2)
C93 C92 C91 120.0(2)
C92 C93 C94 119.9(2)
C93 C94 C95 120.7(2)
C94 C95 C96 120.0(2)
C91 C96 C95 118.55(19)
C91 C96 P7 117.63(15)
C95 C96 P7 123.76(18)
N7 C97 P7 115.12(15)
N7 C98 C104 114.14(17)
C100 C99 C104 121.1(2)
C99 C100 C101 120.0(2)
C102 C101 C100 119.5(2)
C101 C102 C103 120.3(2)
C102 C103 C104 120.8(2)
C99 C104 C103 118.29(18)
C99 C104 C98 120.72(18)
C103 C104 C98 120.91(19)
N7 C105 P8 115.57(13)
C107 C106 C111 119.77(19)
C108 C107 C106 120.73(19)
C107 C108 C109 119.6(2)
C110 C109 C108 120.1(2)
C109 C110 C111 120.39(18)
C110 C111 C106 119.29(19)
C110 C111 P8 122.41(14)
C106 C111 P8 118.30(15)
N8 C112 P8 114.26(13)
N8 C113 C119 114.38(17)
C119 C114 C115 121.1(2)
C116 C115 C114 120.0(3)
C117 C116 C115 119.6(3)
C116 C117 C118 120.5(2)
C117 C118 C119 120.8(3)
C114 C119 C118 118.1(2)
C114 C119 C113 121.70(19)
C118 C119 C113 120.0(2)
N8 C120 P5 114.98(13)
C121 O1 C124 110.7(12)
O1 C121 C122 99.5(15)
C121 C122 C123 109.4(15)
C124 C123 C122 96.4(15)
C123 C124 O1 104.6(14)

loop_
_geom_bond_atom_site_label_1
_geom_bond_atom_site_label_2
_geom_bond_distance
Cr1 Cl1 2.2673(5)
Cr1 P2 2.3327(5)
Cr1 P1 2.3401(5)
Cr1 P3 2.3492(5)
Cr1 P4 2.3502(5)
Cr1 Cl2 2.3678(5)
Cr2 Cl3 2.2803(7)
Cr2 P6 2.3363(6)
Cr2 P8 2.3427(6)
Cr2 P5 2.3449(6)
Cr2 P7 2.3480(6)
Cr2 Cl4 2.3781(7)
N1 C8 1.472(2)
N1 C7 1.469(2)
N1 C15 1.470(2)
N2 C22 1.466(2)
N2 C30 1.472(2)
N2 C23 1.475(2)
N3 C37 1.465(2)
N3 C38 1.469(2)
N3 C45 1.471(2)
N4 C52 1.466(2)
N4 C53 1.468(2)
N4 C60 1.469(2)
N5 C75 1.466(3)
N5 C67 1.471(3)
N5 C68 1.478(3)
N6 C90 1.470(3)
N6 C82 1.473(3)
N6 C83 1.473(3)
N7 C105 1.466(2)
N7 C98 1.470(2)
N7 C97 1.470(2)
N8 C120 1.465(2)
N8 C113 1.474(2)
N8 C112 1.478(3)
P1 C6 1.8241(19)
P1 C60 1.8435(17)
P1 C7 1.8517(19)
P2 C21 1.8214(18)
P2 C15 1.8470(19)
P2 C22 1.8488(19)
P3 C36 1.8241(19)
P3 C30 1.8488(18)
P3 C37 1.8505(18)
P4 C51 1.8180(19)
P4 C45 1.8434(19)
P4 C52 1.8536(18)
P5 C66 1.818(3)
P5 C67 1.845(2)
P5 C120 1.8583(19)
P6 C81' 1.633(5)
P6 C82 1.843(3)
P6 C75 1.858(2)
P6 C81 1.871(3)
P7 C96 1.821(2)
P7 C97 1.846(2)
P7 C90 1.856(2)
P8 C111 1.812(2)
P8 C112 1.8434(18)
P8 C105 1.851(2)
C1 C2 1.388(3)
C1 C6 1.394(3)
C2 C3 1.377(4)
C3 C4 1.382(4)
C4 C5 1.389(3)
C5 C6 1.396(3)
C8 C14 1.504(3)
C9 C10 1.387(4)
C9 C14 1.393(3)
C10 C11 1.387(4)
C11 C12 1.376(4)
C12 C13 1.385(3)
C13 C14 1.390(3)
C16 C21 1.392(3)
C16 C17 1.391(3)
C17 C18 1.383(3)
C18 C19 1.383(3)
C19 C20 1.380(3)
C20 C21 1.395(3)
C23 C29 1.511(3)
C24 C25 1.384(3)
C24 C29 1.389(3)
C25 C26 1.380(4)
C26 C27 1.369(4)
C27 C28 1.398(3)
C28 C29 1.391(3)
C31 C32 1.389(3)
C31 C36 1.395(3)
C32 C33 1.374(4)
C33 C34 1.387(4)
C34 C35 1.389(3)
C35 C36 1.396(3)
C38 C44 1.511(3)
C39 C40 1.385(3)
C39 C44 1.388(3)
C40 C41 1.382(3)
C41 C42 1.376(4)
C42 C43 1.392(3)
C43 C44 1.388(3)
C46 C47 1.386(4)
C46 C51 1.384(3)
C47 C48 1.381(4)
C48 C49 1.374(4)
C49 C50 1.385(3)
C50 C51 1.390(3)
C53 C59 1.507(3)
C54 C59 1.384(3)
C54 C55 1.393(3)
C55 C56 1.380(3)
C56 C57 1.374(4)
C57 C58 1.392(3)
C58 C59 1.390(3)
C61 C66 1.392(4)
C61 C62 1.392(4)
C62 C63 1.383(5)
C63 C64 1.366(5)
C64 C65 1.389(5)
C65 C66 1.397(3)
C68 C74 1.503(3)
C69 C74 1.383(3)
C69 C70 1.386(4)
C70 C71 1.365(5)
C71 C72 1.382(4)
C72 C73 1.392(3)
C73 C74 1.376(3)
C76 C77 1.378(5)
C76 C81 1.389(5)
C77 C78 1.367(6)
C78 C79 1.373(8)
C79 C80 1.412(6)
C80 C81 1.393(5)
C76' C77' 1.3900
C76' C81' 1.3900
C77' C78' 1.3900
C78' C79' 1.3900
C79' C80' 1.3900
C80' C81' 1.3900
C83 C89 1.511(3)
C84 C85 1.391(4)
C84 C89 1.391(4)
C85 C86 1.368(4)
C86 C87 1.381(4)
C87 C88 1.390(3)
C88 C89 1.371(4)
C91 C92 1.386(3)
C91 C96 1.399(3)
C92 C93 1.380(4)
C93 C94 1.380(4)
C94 C95 1.388(3)
C95 C96 1.398(3)
C98 C104 1.507(3)
C99 C100 1.381(3)
C99 C104 1.390(3)
C100 C101 1.393(3)
C101 C102 1.375(3)
C102 C103 1.390(3)
C103 C104 1.387(3)
C106 C107 1.382(3)
C106 C111 1.399(2)
C107 C108 1.381(3)
C108 C109 1.387(3)
C109 C110 1.384(3)
C110 C111 1.389(3)
C113 C119 1.511(3)
C114 C119 1.379(4)
C114 C115 1.390(4)
C115 C116 1.386(4)
C116 C117 1.367(4)
C117 C118 1.388(4)
C118 C119 1.394(3)
O1 C121 1.45(2)
O1 C124 1.59(2)
C121 C122 1.54(2)
C122 C123 1.55(3)
C123 C124 1.51(2)
